data_7023715
loop_
_publ_author_name
'Schmidtendorf, Markus'
'Pape, Tania'
'Hahn, F. Ekkehardt'

_publ_section_title
;
 Molecular rectangles from platinum(ii) and bridging dicarbene,
 diisocyanide and 4,4'-bipyridine ligands.
;
_journal_issue 45
_journal_name_full 'Dalton transactions (Cambridge, England : 2003)'
_journal_page_first 16128
_journal_page_last 16141
_journal_paper_doi 10.1039/c3dt51813b
_journal_volume 42
_journal_year 2013
_chemical_formula_moiety 'C36 H68 N6 P4 Pt2, 4(F6 P), 2(C2 H3 N)'
_chemical_formula_sum 'C40 H74 F24 N8 P8 Pt2'
_chemical_formula_weight 1761.01
_chemical_name_systematic
; 
 ? 
;
_space_group_IT_number 2
_symmetry_cell_setting triclinic
_symmetry_space_group_name_Hall '-P 1'
_symmetry_space_group_name_H-M 'P -1'
_atom_sites_solution_hydrogens geom
_atom_sites_solution_primary direct
_atom_sites_solution_secondary difmap
_audit_creation_method SHELXL-97
_cell_angle_alpha 95.7770(10)
_cell_angle_beta 96.0150(10)
_cell_angle_gamma 113.0340(10)
_cell_formula_units_Z 1
_cell_length_a 11.6793(7)
_cell_length_b 11.7676(7)
_cell_length_c 12.7644(7)
_cell_measurement_reflns_used 900
_cell_measurement_temperature 153(2)
_cell_measurement_theta_max 22.5
_cell_measurement_theta_min 1
_cell_volume 1586.20(16)
_computing_cell_refinement 'APEX2(Bruker AXS, 2007)'
_computing_data_collection 'APEX2(Bruker AXS, 2007)'
_computing_data_reduction 'SAINT,SADABS (Bruker AXS, 2007 )'
_computing_molecular_graphics
;
ORTEP3,L.J. Farrugia, J. Appl. Cryst. (1997) 30, 565
;
_computing_structure_refinement
;
SHELXL-97, G. M. Sheldrick, Acta Cryst. (2008) A64, 112-122
;
_computing_structure_solution
;
SHELXS-97 , G. M. Sheldrick, Acta Cryst. (2008) A64, 112-122
;
_diffrn_ambient_temperature 153(2)
_diffrn_detector_area_resol_mean 80
_diffrn_measured_fraction_theta_full 0.992
_diffrn_measured_fraction_theta_max 0.992
_diffrn_measurement_device_type 'CCD area detector'
_diffrn_measurement_method 'Omega and Phi scans'
_diffrn_radiation_monochromator graphite
_diffrn_radiation_source 'rotating anode'
_diffrn_radiation_type MoK\a
_diffrn_radiation_wavelength 0.71073
_diffrn_reflns_av_R_equivalents 0.0218
_diffrn_reflns_av_sigmaI/netI 0.0346
_diffrn_reflns_limit_h_max 16
_diffrn_reflns_limit_h_min -16
_diffrn_reflns_limit_k_max 16
_diffrn_reflns_limit_k_min -16
_diffrn_reflns_limit_l_max 17
_diffrn_reflns_limit_l_min -17
_diffrn_reflns_number 18755
_diffrn_reflns_theta_full 30.00
_diffrn_reflns_theta_max 30.00
_diffrn_reflns_theta_min 1.62
_exptl_absorpt_coefficient_mu 4.714
_exptl_absorpt_correction_T_max 0.8715
_exptl_absorpt_correction_T_min 0.6763
_exptl_absorpt_correction_type multi-scan
_exptl_absorpt_process_details
; 
 Corrections were done with the SADABS program, utilizing the none merged
 raw data obtained from the integration process. Integration and final cell
 refinement were done with SAINT.

 SADABS reports ratio of Tmin/Tmax = 0.696262  

;
_exptl_crystal_colour colourless
_exptl_crystal_density_diffrn 1.844
_exptl_crystal_density_method 'not measured'
_exptl_crystal_description 'transparent plate'
_exptl_crystal_F_000 862
_exptl_crystal_size_max 0.09
_exptl_crystal_size_mid 0.04
_exptl_crystal_size_min 0.03
_refine_diff_density_max 2.053
_refine_diff_density_min -0.960
_refine_diff_density_rms 0.143
_refine_ls_extinction_method none
_refine_ls_goodness_of_fit_ref 1.043
_refine_ls_hydrogen_treatment noref
_refine_ls_matrix_type full
_refine_ls_number_parameters 378
_refine_ls_number_reflns 9164
_refine_ls_number_restraints 0
_refine_ls_restrained_S_all 1.043
_refine_ls_R_factor_all 0.0338
_refine_ls_R_factor_gt 0.0286
_refine_ls_shift/su_max 0.000
_refine_ls_shift/su_mean 0.000
_refine_ls_structure_factor_coef Fsqd
_refine_ls_weighting_details 'calc w=1/[\s^2^(Fo^2^)+(0.0436P)^2^+0.0000P] where P=(Fo^2^+2Fc^2^)/3'
_refine_ls_weighting_scheme calc
_refine_ls_wR_factor_gt 0.0694
_refine_ls_wR_factor_ref 0.0717
_reflns_number_gt 8243
_reflns_number_total 9164
_reflns_threshold_expression >2sigma(I)
_cod_data_source_file c3dt51813b.txt
_cod_data_source_block sad10
_cod_original_sg_symbol_H-M P-1
_cod_database_code 7023715

loop_
_symmetry_equiv_pos_as_xyz
'x, y, z'
'-x, -y, -z'

loop_
_atom_site_label
_atom_site_type_symbol
_atom_site_fract_x
_atom_site_fract_y
_atom_site_fract_z
_atom_site_U_iso_or_equiv
_atom_site_adp_type
_atom_site_occupancy
_atom_site_symmetry_multiplicity
_atom_site_calc_flag
_atom_site_refinement_flags
Pt1 Pt 0.431603(10) 0.259130(10) 0.266784(8) 0.01675(4) Uani 1 1 d .
P2 P 0.62700(7) 0.36489(7) 0.36933(6) 0.01931(15) Uani 1 1 d .
P1 P 0.46023(8) 0.08608(7) 0.29037(6) 0.01992(15) Uani 1 1 d .
N1 N 0.1476(2) 0.1077(2) 0.19284(19) 0.0196(5) Uani 1 1 d .
N2 N 0.2530(2) 0.1311(2) 0.05960(19) 0.0195(5) Uani 1 1 d .
N3 N 0.4016(2) 0.4189(3) 0.2483(2) 0.0235(5) Uani 1 1 d .
C1 C 0.2647(3) 0.1579(3) 0.1671(2) 0.0196(6) Uani 1 1 d .
C2 C 0.0585(3) 0.0481(3) 0.1020(2) 0.0188(5) Uani 1 1 d .
C3 C 0.1268(3) 0.0629(3) 0.0157(2) 0.0190(6) Uani 1 1 d .
C4 C 0.0703(3) 0.0164(3) -0.0902(2) 0.0196(6) Uani 1 1 d .
H4 H 0.1161 0.0280 -0.1484 0.024 Uiso 1 1 calc R
C5 C 0.1149(3) 0.1260(3) 0.2995(2) 0.0241(6) Uani 1 1 d .
H5A H 0.1898 0.1467 0.3541 0.029 Uiso 1 1 calc R
H5B H 0.0480 0.0475 0.3120 0.029 Uiso 1 1 calc R
C6 C 0.0690(4) 0.2317(4) 0.3104(3) 0.0358(8) Uani 1 1 d .
H6A H 0.1380 0.3111 0.3024 0.043 Uiso 1 1 calc R
H6B H -0.0020 0.2135 0.2525 0.043 Uiso 1 1 calc R
C7 C 0.0264(4) 0.2469(5) 0.4176(3) 0.0457(10) Uani 1 1 d .
H7A H -0.0461 0.1706 0.4235 0.068 Uiso 1 1 calc R
H7B H 0.0023 0.3179 0.4232 0.068 Uiso 1 1 calc R
H7C H 0.0955 0.2618 0.4751 0.068 Uiso 1 1 calc R
C8 C 0.3571(3) 0.1746(3) -0.0027(2) 0.0240(6) Uani 1 1 d .
H8A H 0.3294 0.1248 -0.0750 0.029 Uiso 1 1 calc R
H8B H 0.4290 0.1599 0.0317 0.029 Uiso 1 1 calc R
C9 C 0.4005(3) 0.3126(4) -0.0121(3) 0.0322(8) Uani 1 1 d .
H9A H 0.4455 0.3628 0.0581 0.039 Uiso 1 1 calc R
H9B H 0.4611 0.3332 -0.0633 0.039 Uiso 1 1 calc R
C10 C 0.2940(4) 0.3498(4) -0.0485(3) 0.0428(9) Uani 1 1 d .
H10A H 0.2492 0.3012 -0.1184 0.064 Uiso 1 1 calc R
H10B H 0.3285 0.4391 -0.0541 0.064 Uiso 1 1 calc R
H10C H 0.2354 0.3332 0.0033 0.064 Uiso 1 1 calc R
C17 C 0.3691(3) 0.4946(3) 0.2287(3) 0.0276(7) Uani 1 1 d .
C18 C 0.3249(4) 0.5884(4) 0.2015(3) 0.0410(9) Uani 1 1 d .
H18A H 0.2950 0.5731 0.1246 0.062 Uiso 1 1 calc R
H18B H 0.3940 0.6714 0.2211 0.062 Uiso 1 1 calc R
H18C H 0.2556 0.5842 0.2403 0.062 Uiso 1 1 calc R
C16 C 0.6286(3) 0.4370(3) 0.5022(3) 0.0278(7) Uani 1 1 d .
H16A H 0.7132 0.4664 0.5434 0.042 Uiso 1 1 calc R
H16B H 0.5681 0.3756 0.5377 0.042 Uiso 1 1 calc R
H16C H 0.6053 0.5079 0.4973 0.042 Uiso 1 1 calc R
C15 C 0.7382(3) 0.4859(3) 0.3112(3) 0.0307(7) Uani 1 1 d .
H15A H 0.7079 0.5518 0.3028 0.046 Uiso 1 1 calc R
H15B H 0.7472 0.4506 0.2412 0.046 Uiso 1 1 calc R
H15C H 0.8200 0.5213 0.3578 0.046 Uiso 1 1 calc R
C14 C 0.6940(3) 0.2505(3) 0.3880(3) 0.0269(7) Uani 1 1 d .
H14A H 0.7336 0.2375 0.3256 0.032 Uiso 1 1 calc R
H14B H 0.7594 0.2810 0.4523 0.032 Uiso 1 1 calc R
C13 C 0.5882(3) 0.1277(3) 0.4008(3) 0.0276(7) Uani 1 1 d .
H13A H 0.5578 0.1373 0.4693 0.033 Uiso 1 1 calc R
H13B H 0.6197 0.0609 0.4009 0.033 Uiso 1 1 calc R
C12 C 0.3272(4) -0.0398(3) 0.3236(3) 0.0321(7) Uani 1 1 d .
H12A H 0.2565 -0.0678 0.2648 0.048 Uiso 1 1 calc R
H12B H 0.3024 -0.0105 0.3885 0.048 Uiso 1 1 calc R
H12C H 0.3503 -0.1096 0.3356 0.048 Uiso 1 1 calc R
C11 C 0.5041(3) 0.0174(3) 0.1774(3) 0.0271(7) Uani 1 1 d .
H11A H 0.5233 -0.0526 0.1964 0.041 Uiso 1 1 calc R
H11B H 0.5786 0.0804 0.1566 0.041 Uiso 1 1 calc R
H11C H 0.4342 -0.0130 0.1177 0.041 Uiso 1 1 calc R
P3 P 0.30293(9) 0.17163(9) 0.63324(7) 0.02728(18) Uani 1 1 d .
F1 F 0.4345(2) 0.1627(2) 0.6175(2) 0.0440(6) Uani 1 1 d .
F2 F 0.2304(3) 0.0556(2) 0.5424(2) 0.0512(6) Uani 1 1 d .
F3 F 0.3228(3) 0.2636(3) 0.5476(2) 0.0538(7) Uani 1 1 d .
F4 F 0.1749(2) 0.1823(3) 0.6518(2) 0.0500(6) Uani 1 1 d .
F5 F 0.2848(3) 0.0789(3) 0.7188(2) 0.0567(7) Uani 1 1 d .
F6 F 0.3785(3) 0.2885(3) 0.7242(2) 0.0637(8) Uani 1 1 d .
P4 P 0.19210(10) 0.72972(10) 0.95882(8) 0.0348(2) Uani 1 1 d .
F7 F 0.1558(4) 0.6884(5) 0.8362(2) 0.1118(17) Uani 1 1 d .
F8 F 0.0572(2) 0.7298(3) 0.9646(2) 0.0528(7) Uani 1 1 d .
F9 F 0.1428(3) 0.5900(3) 0.9768(3) 0.0843(11) Uani 1 1 d .
F10 F 0.3284(3) 0.7291(3) 0.9519(3) 0.0651(8) Uani 1 1 d .
F11 F 0.2472(4) 0.8713(3) 0.9441(4) 0.1082(17) Uani 1 1 d .
F12 F 0.2321(3) 0.7698(4) 1.0846(3) 0.0803(11) Uani 1 1 d .
N21 N 0.8802(4) 0.3701(5) 0.6406(3) 0.0716(14) Uani 1 1 d .
C21 C 0.9356(4) 0.3451(5) 0.7057(4) 0.0478(11) Uani 1 1 d .
C22 C 1.0069(4) 0.3129(5) 0.7888(4) 0.0489(11) Uani 1 1 d .
H22A H 0.9488 0.2487 0.8238 0.073 Uiso 1 1 calc R
H22B H 1.0567 0.3875 0.8415 0.073 Uiso 1 1 calc R
H22C H 1.0633 0.2807 0.7573 0.073 Uiso 1 1 calc R

loop_
_atom_site_aniso_label
_atom_site_aniso_U_11
_atom_site_aniso_U_22
_atom_site_aniso_U_33
_atom_site_aniso_U_23
_atom_site_aniso_U_13
_atom_site_aniso_U_12
Pt1 0.01506(6) 0.01904(6) 0.01448(6) -0.00038(4) -0.00262(4) 0.00710(4)
P2 0.0165(3) 0.0206(4) 0.0190(3) -0.0006(3) -0.0025(3) 0.0077(3)
P1 0.0210(4) 0.0194(4) 0.0184(3) 0.0002(3) -0.0001(3) 0.0086(3)
N1 0.0161(11) 0.0259(13) 0.0138(11) -0.0012(9) -0.0024(9) 0.0075(10)
N2 0.0139(11) 0.0252(13) 0.0156(11) -0.0009(9) -0.0003(9) 0.0055(10)
N3 0.0200(12) 0.0272(14) 0.0213(12) 0.0006(10) -0.0023(10) 0.0096(11)
C1 0.0179(13) 0.0220(14) 0.0175(13) 0.0010(11) -0.0007(11) 0.0080(11)
C2 0.0181(13) 0.0228(14) 0.0127(12) -0.0009(10) -0.0020(10) 0.0075(11)
C3 0.0152(13) 0.0248(15) 0.0153(13) -0.0001(11) 0.0001(10) 0.0076(11)
C4 0.0175(13) 0.0263(15) 0.0143(12) 0.0003(11) 0.0012(10) 0.0092(12)
C5 0.0202(14) 0.0375(18) 0.0117(13) -0.0023(12) 0.0007(11) 0.0106(13)
C6 0.038(2) 0.050(2) 0.0262(17) -0.0002(16) 0.0031(15) 0.0269(18)
C7 0.041(2) 0.063(3) 0.038(2) -0.005(2) 0.0092(18) 0.029(2)
C8 0.0158(13) 0.0348(18) 0.0185(14) 0.0022(12) 0.0038(11) 0.0074(13)
C9 0.0272(17) 0.038(2) 0.0254(16) 0.0078(14) 0.0059(13) 0.0059(15)
C10 0.051(3) 0.041(2) 0.040(2) 0.0133(18) 0.0082(19) 0.020(2)
C17 0.0295(17) 0.0334(18) 0.0250(16) 0.0054(13) 0.0040(13) 0.0180(15)
C18 0.049(2) 0.045(2) 0.045(2) 0.0131(18) 0.0071(19) 0.035(2)
C16 0.0259(16) 0.0324(18) 0.0211(15) -0.0026(13) -0.0021(12) 0.0104(14)
C15 0.0260(17) 0.0280(17) 0.0345(18) 0.0033(14) 0.0053(14) 0.0074(14)
C14 0.0219(15) 0.0302(17) 0.0292(16) -0.0051(13) -0.0074(12) 0.0163(13)
C13 0.0311(17) 0.0287(17) 0.0237(15) 0.0005(13) -0.0066(13) 0.0165(14)
C12 0.0340(19) 0.0265(17) 0.0338(18) 0.0072(14) 0.0088(15) 0.0089(15)
C11 0.0330(17) 0.0260(16) 0.0236(15) -0.0018(12) 0.0040(13) 0.0147(14)
P3 0.0356(5) 0.0286(4) 0.0220(4) 0.0023(3) 0.0044(3) 0.0181(4)
F1 0.0431(13) 0.0421(13) 0.0584(15) 0.0113(12) 0.0196(12) 0.0257(11)
F2 0.0575(16) 0.0398(14) 0.0415(14) -0.0119(11) 0.0070(12) 0.0086(12)
F3 0.0557(16) 0.0508(16) 0.0629(17) 0.0352(14) 0.0094(13) 0.0237(13)
F4 0.0422(14) 0.0622(17) 0.0565(16) 0.0043(13) 0.0093(12) 0.0336(13)
F5 0.0650(18) 0.080(2) 0.0490(15) 0.0397(15) 0.0257(13) 0.0430(16)
F6 0.0594(18) 0.0632(18) 0.0570(17) -0.0304(14) -0.0123(14) 0.0274(15)
P4 0.0403(5) 0.0355(5) 0.0343(5) 0.0084(4) 0.0101(4) 0.0199(4)
F7 0.130(3) 0.220(5) 0.0355(16) 0.000(2) 0.0084(19) 0.130(4)
F8 0.0452(14) 0.0696(18) 0.0539(16) 0.0180(14) 0.0162(12) 0.0300(14)
F9 0.060(2) 0.0439(17) 0.136(3) 0.0267(19) -0.011(2) 0.0109(15)
F10 0.0487(16) 0.070(2) 0.097(2) 0.0271(18) 0.0265(16) 0.0392(15)
F11 0.090(3) 0.067(2) 0.219(5) 0.084(3) 0.091(3) 0.055(2)
F12 0.063(2) 0.110(3) 0.0518(18) -0.0184(18) -0.0024(15) 0.029(2)
N21 0.055(3) 0.121(4) 0.046(2) 0.004(3) -0.004(2) 0.049(3)
C21 0.031(2) 0.071(3) 0.039(2) 0.000(2) 0.0098(18) 0.019(2)
C22 0.033(2) 0.066(3) 0.043(2) 0.013(2) 0.0058(18) 0.013(2)

loop_
_atom_type_symbol
_atom_type_description
_atom_type_scat_dispersion_real
_atom_type_scat_dispersion_imag
_atom_type_scat_source
C C 0.0033 0.0016 'International Tables Vol C Tables 4.2.6.8 and 6.1.1.4'
H H 0.0000 0.0000 'International Tables Vol C Tables 4.2.6.8 and 6.1.1.4'
N N 0.0061 0.0033 'International Tables Vol C Tables 4.2.6.8 and 6.1.1.4'
F F 0.0171 0.0103 'International Tables Vol C Tables 4.2.6.8 and 6.1.1.4'
P P 0.1023 0.0942 'International Tables Vol C Tables 4.2.6.8 and 6.1.1.4'
Pt Pt -1.7033 8.3905 'International Tables Vol C Tables 4.2.6.8 and 6.1.1.4'

loop_
_geom_angle_atom_site_label_1
_geom_angle_atom_site_label_2
_geom_angle_atom_site_label_3
_geom_angle
_geom_angle_site_symmetry_1
C1 Pt1 N3 88.21(11) .
C1 Pt1 P1 91.57(9) .
N3 Pt1 P1 178.32(8) .
C1 Pt1 P2 175.11(8) .
N3 Pt1 P2 94.70(8) .
P1 Pt1 P2 85.64(3) .
C15 P2 C16 105.60(17) .
C15 P2 C14 106.57(17) .
C16 P2 C14 105.85(16) .
C15 P2 Pt1 115.25(12) .
C16 P2 Pt1 115.85(12) .
C14 P2 Pt1 106.99(11) .
C11 P1 C12 105.06(17) .
C11 P1 C13 106.91(16) .
C12 P1 C13 106.53(17) .
C11 P1 Pt1 114.40(12) .
C12 P1 Pt1 115.71(13) .
C13 P1 Pt1 107.65(11) .
C1 N1 C2 110.7(2) .
C1 N1 C5 125.4(2) .
C2 N1 C5 123.5(2) .
C1 N2 C3 110.1(2) .
C1 N2 C8 125.2(2) .
C3 N2 C8 124.6(2) .
C17 N3 Pt1 169.8(3) .
N1 C1 N2 107.2(2) .
N1 C1 Pt1 128.2(2) .
N2 C1 Pt1 124.6(2) .
C4 C2 N1 130.8(3) 2
C4 C2 C3 123.3(3) 2
N1 C2 C3 105.8(3) .
C4 C3 N2 130.4(3) .
C4 C3 C2 123.4(3) .
N2 C3 C2 106.2(2) .
C2 C4 C3 113.2(3) 2
N1 C5 C6 110.8(3) .
C7 C6 C5 111.8(3) .
N2 C8 C9 112.6(3) .
C10 C9 C8 113.7(3) .
N3 C17 C18 178.4(4) .
C13 C14 P2 108.4(2) .
C14 C13 P1 108.7(2) .
F2 P3 F3 90.38(16) .
F2 P3 F4 91.14(15) .
F3 P3 F4 90.84(15) .
F2 P3 F6 178.92(16) .
F3 P3 F6 89.49(18) .
F4 P3 F6 89.93(15) .
F2 P3 F5 89.49(16) .
F3 P3 F5 179.12(16) .
F4 P3 F5 90.04(15) .
F6 P3 F5 90.62(17) .
F2 P3 F1 90.24(14) .
F3 P3 F1 89.70(14) .
F4 P3 F1 178.52(15) .
F6 P3 F1 88.69(15) .
F5 P3 F1 89.43(14) .
F7 P4 F9 90.7(3) .
F7 P4 F11 90.9(3) .
F9 P4 F11 177.5(2) .
F7 P4 F8 89.97(18) .
F9 P4 F8 90.83(18) .
F11 P4 F8 91.07(17) .
F7 P4 F12 178.2(2) .
F9 P4 F12 88.3(2) .
F11 P4 F12 90.0(3) .
F8 P4 F12 91.57(17) .
F7 P4 F10 89.52(19) .
F9 P4 F10 89.12(18) .
F11 P4 F10 88.99(17) .
F8 P4 F10 179.49(19) .
F12 P4 F10 88.94(18) .
N21 C21 C22 179.8(6) .

loop_
_geom_bond_atom_site_label_1
_geom_bond_atom_site_label_2
_geom_bond_distance
_geom_bond_site_symmetry_2
Pt1 C1 2.049(3) .
Pt1 N3 2.073(3) .
Pt1 P1 2.2326(8) .
Pt1 P2 2.3007(8) .
P2 C15 1.798(4) .
P2 C16 1.813(3) .
P2 C14 1.826(3) .
P1 C11 1.800(3) .
P1 C12 1.804(4) .
P1 C13 1.818(3) .
N1 C1 1.352(4) .
N1 C2 1.390(3) .
N1 C5 1.470(4) .
N2 C1 1.356(4) .
N2 C3 1.394(4) .
N2 C8 1.472(4) .
N3 C17 1.136(4) .
C2 C4 1.378(4) 2
C2 C3 1.412(4) .
C3 C4 1.394(4) .
C4 C2 1.378(4) 2
C5 C6 1.536(5) .
C6 C7 1.522(5) .
C8 C9 1.523(5) .
C9 C10 1.517(5) .
C17 C18 1.447(5) .
C14 C13 1.528(5) .
P3 F2 1.580(3) .
P3 F3 1.586(3) .
P3 F4 1.588(3) .
P3 F6 1.591(3) .
P3 F5 1.593(3) .
P3 F1 1.613(2) .
P4 F7 1.553(3) .
P4 F9 1.565(3) .
P4 F11 1.573(3) .
P4 F8 1.586(3) .
P4 F12 1.593(3) .
P4 F10 1.607(3) .
N21 C21 1.132(6) .
C21 C22 1.450(6) .
